data_1502551
loop_
_publ_author_name
'Sathishkannan, Gopal'
'Srinivasan, Kannupal'

_publ_section_title
;
 Highly diastereoselective synthesis of 1-pyrrolines via SnCl4-promoted [3
 + 2] cycloaddition between activated donor-acceptor cyclopropanes and
 nitriles.
;
_journal_issue 22
_journal_name_full 'Organic letters'
_journal_page_first 6002
_journal_page_last 6005
_journal_paper_doi 10.1021/ol2024423
_journal_volume 13
_journal_year 2011
_chemical_formula_moiety 'C30 H29 N O6'
_chemical_formula_sum 'C30 H29 N O6'
_chemical_formula_weight 499.54
_chemical_name_systematic
;
 ?
;
_space_group_IT_number 43
_symmetry_cell_setting orthorhombic
_symmetry_space_group_name_Hall 'F 2 -2d'
_symmetry_space_group_name_H-M 'F d d 2'
_atom_sites_solution_hydrogens geom
_atom_sites_solution_primary direct
_atom_sites_solution_secondary difmap
_audit_creation_method SHELXL-97
_cell_angle_alpha 90.00
_cell_angle_beta 90.00
_cell_angle_gamma 90.00
_cell_formula_units_Z 16
_cell_length_a 17.4100(6)
_cell_length_b 62.6791(16)
_cell_length_c 9.6861(2)
_cell_measurement_reflns_used 25037
_cell_measurement_temperature 296(2)
_cell_measurement_theta_max 19.65
_cell_measurement_theta_min 1.30
_cell_volume 10569.9(5)
_computing_cell_refinement 'SMART (Bruker, 2004)'
_computing_data_collection 'SMART (Bruker, 2004)'
_computing_data_reduction 'SMART (Bruker, 2004)'
_computing_molecular_graphics 'ORTEP-3 (Farrugia, 1997)'
_computing_publication_material 'PLATON (Spek, 2009)'
_computing_structure_refinement 'SHELXL-97 (Sheldrick, 1997)'
_computing_structure_solution 'SHELXS-97 (Sheldrick, 2008)'
_diffrn_ambient_temperature 296(2)
_diffrn_measured_fraction_theta_full 0.998
_diffrn_measured_fraction_theta_max 0.998
_diffrn_measurement_device_type 'Bruker SMART APEX CCD area-detector'
_diffrn_measurement_method '\w scans'
_diffrn_radiation_monochromator graphite
_diffrn_radiation_source 'fine-focus sealed tube'
_diffrn_radiation_type MoK\a
_diffrn_radiation_wavelength 0.71073
_diffrn_reflns_av_R_equivalents 0.0440
_diffrn_reflns_av_sigmaI/netI 0.0195
_diffrn_reflns_limit_h_max 16
_diffrn_reflns_limit_h_min -16
_diffrn_reflns_limit_k_max 58
_diffrn_reflns_limit_k_min -58
_diffrn_reflns_limit_l_max 9
_diffrn_reflns_limit_l_min -9
_diffrn_reflns_number 25037
_diffrn_reflns_theta_full 19.65
_diffrn_reflns_theta_max 19.65
_diffrn_reflns_theta_min 1.30
_diffrn_standards_decay_% 0
_exptl_absorpt_coefficient_mu 0.087
_exptl_absorpt_correction_T_max 0.9956
_exptl_absorpt_correction_T_min 0.9939
_exptl_absorpt_correction_type none
_exptl_crystal_colour colorless
_exptl_crystal_density_diffrn 1.256
_exptl_crystal_density_method 'not measured'
_exptl_crystal_description Needle
_exptl_crystal_F_000 4224
_exptl_crystal_size_max 0.07
_exptl_crystal_size_mid 0.06
_exptl_crystal_size_min 0.05
_refine_diff_density_max 0.165
_refine_diff_density_min -0.082
_refine_diff_density_rms 0.024
_refine_ls_abs_structure_details 'Flack H D (1983), Acta Cryst. A39, 876-881'
_refine_ls_abs_structure_Flack 1.1(14)
_refine_ls_extinction_coef 0.00029(4)
_refine_ls_extinction_expression Fc^*^=kFc[1+0.001xFc^2^\l^3^/sin(2\q)]^-1/4^
_refine_ls_extinction_method SHELXL
_refine_ls_goodness_of_fit_ref 1.073
_refine_ls_hydrogen_treatment constr
_refine_ls_matrix_type full
_refine_ls_number_parameters 335
_refine_ls_number_reflns 2343
_refine_ls_number_restraints 1
_refine_ls_restrained_S_all 1.073
_refine_ls_R_factor_all 0.0333
_refine_ls_R_factor_gt 0.0288
_refine_ls_shift/su_max 0.001
_refine_ls_shift/su_mean 0.000
_refine_ls_structure_factor_coef Fsqd
_refine_ls_weighting_details 'calc w=1/[\s^2^(Fo^2^)+(0.0321P)^2^+10.6003P] where P=(Fo^2^+2Fc^2^)/3'
_refine_ls_weighting_scheme calc
_refine_ls_wR_factor_gt 0.0673
_refine_ls_wR_factor_ref 0.0731
_reflns_number_gt 2175
_reflns_number_total 2343
_reflns_threshold_expression >2\s(I)
_cod_data_source_file ol2024423_si_001.cif
_cod_data_source_block ksu_3
_cod_depositor_comments
;
The following automatic conversions were performed:

'_symmetry_cell_setting' value 'Orthorhombic' changed to
'orthorhombic' according to
/home/saulius/struct/CIF-dictionaries/cif_core.dic dictionary named
'cif_core.dic' version 2.4.1 from 2010-06-29.

Automatic conversion script
Id: cif_fix_values 1715 2011-07-08 13:25:40Z adriana 
;
_cod_original_sg_symbol_H-M Fdd2
_cod_database_code 1502551

loop_
_symmetry_equiv_pos_as_xyz
'x, y, z'
'-x, -y, z'
'x+1/4, -y+1/4, z+1/4'
'-x+1/4, y+1/4, z+1/4'
'x, y+1/2, z+1/2'
'-x, -y+1/2, z+1/2'
'x+1/4, -y+3/4, z+3/4'
'-x+1/4, y+3/4, z+3/4'
'x+1/2, y, z+1/2'
'-x+1/2, -y, z+1/2'
'x+3/4, -y+1/4, z+3/4'
'-x+3/4, y+1/4, z+3/4'
'x+1/2, y+1/2, z'
'-x+1/2, -y+1/2, z'
'x+3/4, -y+3/4, z+1/4'
'-x+3/4, y+3/4, z+1/4'

loop_
_atom_site_label
_atom_site_type_symbol
_atom_site_fract_x
_atom_site_fract_y
_atom_site_fract_z
_atom_site_U_iso_or_equiv
_atom_site_adp_type
_atom_site_occupancy
_atom_site_symmetry_multiplicity
_atom_site_calc_flag
_atom_site_refinement_flags
O1 O 0.30184(14) 0.06990(4) 0.5828(3) 0.0754(7) Uani 1 1 d .
O2 O 0.15584(15) 0.10298(4) 0.5963(2) 0.0789(8) Uani 1 1 d .
O3 O 0.19063(14) 0.08738(3) 0.7945(2) 0.0694(7) Uani 1 1 d .
O4 O 0.04538(13) 0.04056(4) 0.7117(3) 0.0892(8) Uani 1 1 d .
O5 O 0.02190(15) 0.07505(4) 0.7262(3) 0.0813(8) Uani 1 1 d .
O6 O 0.00425(16) 0.10765(4) 0.0367(3) 0.0906(9) Uani 1 1 d .
N1 N 0.16459(16) 0.04192(5) 0.4336(3) 0.0583(7) Uani 1 1 d .
C1 C 0.19390(19) 0.03061(5) 0.5532(3) 0.0571(9) Uani 1 1 d .
H1 H 0.1539 0.0206 0.5828 0.068 Uiso 1 1 calc R
C2 C 0.20170(17) 0.04788(5) 0.6685(3) 0.0525(9) Uani 1 1 d .
H2 H 0.1890 0.0419 0.7590 0.063 Uiso 1 1 calc R
C3 C 0.14116(18) 0.06451(5) 0.6244(3) 0.0514(8) Uani 1 1 d .
C4 C 0.13645(19) 0.06006(6) 0.4670(3) 0.0526(8) Uani 1 1 d .
C5 C 0.26493(19) 0.01769(5) 0.5236(4) 0.0543(9) Uani 1 1 d .
C6 C 0.3127(2) 0.02197(6) 0.4146(4) 0.0686(10) Uani 1 1 d .
H6 H 0.3015 0.0332 0.3551 0.082 Uiso 1 1 calc R
C7 C 0.3781(2) 0.00962(7) 0.3924(4) 0.0831(12) Uani 1 1 d .
H7 H 0.4100 0.0126 0.3179 0.100 Uiso 1 1 calc R
C8 C 0.3957(2) -0.00687(7) 0.4792(5) 0.0855(12) Uani 1 1 d .
H8 H 0.4391 -0.0152 0.4632 0.103 Uiso 1 1 calc R
C9 C 0.3492(2) -0.01113(6) 0.5899(5) 0.0860(12) Uani 1 1 d .
H9 H 0.3615 -0.0222 0.6501 0.103 Uiso 1 1 calc R
C10 C 0.2843(2) 0.00097(6) 0.6117(4) 0.0727(11) Uani 1 1 d .
H10 H 0.2529 -0.0021 0.6867 0.087 Uiso 1 1 calc R
C11 C 0.10084(19) 0.07372(5) 0.3610(3) 0.0508(8) Uani 1 1 d .
C12 C 0.04285(19) 0.08830(5) 0.3874(3) 0.0596(9) Uani 1 1 d .
H12 H 0.0264 0.0904 0.4777 0.072 Uiso 1 1 calc R
C13 C 0.0090(2) 0.09983(5) 0.2815(4) 0.0629(9) Uani 1 1 d .
H13 H -0.0300 0.1095 0.3011 0.076 Uiso 1 1 calc R
C14 C 0.0329(2) 0.09695(5) 0.1478(4) 0.0607(9) Uani 1 1 d .
C15 C 0.0911(2) 0.08263(6) 0.1195(3) 0.0613(9) Uani 1 1 d .
H15 H 0.1076 0.0806 0.0291 0.074 Uiso 1 1 calc R
C16 C 0.1245(2) 0.07140(5) 0.2246(4) 0.0571(9) Uani 1 1 d .
H16 H 0.1641 0.0619 0.2043 0.069 Uiso 1 1 calc R
C17 C -0.0601(3) 0.12147(8) 0.0603(5) 0.133(2) Uani 1 1 d .
H17A H -0.0749 0.1281 -0.0250 0.199 Uiso 1 1 calc R
H17B H -0.0461 0.1323 0.1259 0.199 Uiso 1 1 calc R
H17C H -0.1023 0.1133 0.0960 0.199 Uiso 1 1 calc R
C18 C 0.28336(18) 0.05648(6) 0.6672(4) 0.0556(9) Uani 1 1 d .
C19 C 0.3406(2) 0.04668(5) 0.7606(4) 0.0579(9) Uani 1 1 d .
C20 C 0.4156(2) 0.04494(6) 0.7163(4) 0.0772(11) Uani 1 1 d .
H20 H 0.4299 0.0505 0.6312 0.093 Uiso 1 1 calc R
C21 C 0.4699(2) 0.03483(8) 0.7994(7) 0.0991(15) Uani 1 1 d .
H21 H 0.5200 0.0332 0.7679 0.119 Uiso 1 1 calc R
C22 C 0.4498(3) 0.02739(7) 0.9263(7) 0.1026(16) Uani 1 1 d .
H22 H 0.4866 0.0209 0.9815 0.123 Uiso 1 1 calc R
C23 C 0.3765(3) 0.02940(7) 0.9736(5) 0.1006(14) Uani 1 1 d .
H23 H 0.3633 0.0245 1.0610 0.121 Uiso 1 1 calc R
C24 C 0.3217(2) 0.03888(6) 0.8895(4) 0.0800(12) Uani 1 1 d .
H24 H 0.2713 0.0400 0.9206 0.096 Uiso 1 1 calc R
C25 C 0.16276(19) 0.08721(6) 0.6649(4) 0.0586(9) Uani 1 1 d .
C26 C 0.2183(3) 0.10790(6) 0.8461(4) 0.1029(15) Uani 1 1 d .
H26A H 0.2390 0.1162 0.7703 0.124 Uiso 1 1 calc R
H26B H 0.1760 0.1158 0.8862 0.124 Uiso 1 1 calc R
C27 C 0.2769(3) 0.10457(8) 0.9485(6) 0.1343(19) Uani 1 1 d .
H27A H 0.2944 0.1181 0.9824 0.202 Uiso 1 1 calc R
H27B H 0.3191 0.0970 0.9080 0.202 Uiso 1 1 calc R
H27C H 0.2561 0.0964 1.0235 0.202 Uiso 1 1 calc R
C28 C 0.06455(19) 0.05853(7) 0.6922(3) 0.0572(9) Uani 1 1 d .
C29 C -0.0521(2) 0.07083(6) 0.7941(5) 0.0987(14) Uani 1 1 d .
H29A H -0.0653 0.0559 0.7831 0.118 Uiso 1 1 calc R
H29B H -0.0476 0.0738 0.8921 0.118 Uiso 1 1 calc R
C30 C -0.1112(3) 0.08364(11) 0.7369(7) 0.184(3) Uani 1 1 d .
H30A H -0.1587 0.0807 0.7835 0.276 Uiso 1 1 calc R
H30B H -0.1166 0.0805 0.6405 0.276 Uiso 1 1 calc R
H30C H -0.0983 0.0984 0.7482 0.276 Uiso 1 1 calc R

loop_
_atom_site_aniso_label
_atom_site_aniso_U_11
_atom_site_aniso_U_22
_atom_site_aniso_U_33
_atom_site_aniso_U_23
_atom_site_aniso_U_13
_atom_site_aniso_U_12
O1 0.0787(17) 0.0780(16) 0.0694(17) 0.0201(16) -0.0009(14) -0.0186(14)
O2 0.121(2) 0.0588(16) 0.0576(17) 0.0087(14) -0.0227(15) -0.0142(15)
O3 0.0980(18) 0.0649(16) 0.0454(15) -0.0015(13) -0.0140(13) -0.0124(13)
O4 0.0655(16) 0.0696(18) 0.132(2) 0.0161(17) 0.0150(16) -0.0025(14)
O5 0.0816(18) 0.0657(17) 0.0966(19) -0.0010(15) 0.0303(16) 0.0032(15)
O6 0.125(2) 0.1006(19) 0.0459(15) 0.0072(15) -0.0075(16) 0.0450(18)
N1 0.0668(19) 0.0554(19) 0.0526(18) 0.0037(16) -0.0145(15) 0.0034(15)
C1 0.056(2) 0.052(2) 0.063(2) 0.008(2) -0.0072(18) -0.0028(18)
C2 0.055(2) 0.058(2) 0.0445(19) 0.0076(18) -0.0050(17) -0.0054(18)
C3 0.061(2) 0.049(2) 0.044(2) 0.0024(16) -0.0061(17) -0.0007(18)
C4 0.057(2) 0.049(2) 0.052(2) 0.0018(18) -0.0051(18) -0.0076(19)
C5 0.054(2) 0.050(2) 0.059(2) 0.0047(19) -0.011(2) -0.0060(18)
C6 0.072(3) 0.077(3) 0.057(2) 0.006(2) -0.007(2) 0.007(2)
C7 0.076(3) 0.104(3) 0.070(3) -0.007(3) 0.000(2) 0.000(3)
C8 0.068(3) 0.080(3) 0.109(4) -0.011(3) -0.010(3) 0.013(2)
C9 0.067(3) 0.065(3) 0.125(4) 0.015(3) -0.018(3) 0.002(2)
C10 0.062(3) 0.064(2) 0.092(3) 0.013(2) -0.001(2) -0.004(2)
C11 0.063(2) 0.045(2) 0.045(2) -0.0001(18) -0.0088(19) -0.0010(18)
C12 0.074(2) 0.062(2) 0.043(2) -0.0049(19) -0.0037(19) 0.010(2)
C13 0.071(2) 0.065(2) 0.053(3) 0.000(2) -0.008(2) 0.0183(18)
C14 0.078(3) 0.065(2) 0.040(3) 0.001(2) -0.009(2) 0.014(2)
C15 0.075(2) 0.071(2) 0.037(2) -0.0014(19) 0.001(2) 0.008(2)
C16 0.058(2) 0.060(2) 0.053(3) -0.003(2) -0.002(2) 0.0069(17)
C17 0.178(5) 0.146(4) 0.074(3) 0.016(3) -0.011(3) 0.104(4)
C18 0.061(2) 0.061(2) 0.044(2) 0.000(2) 0.001(2) -0.009(2)
C19 0.051(3) 0.066(2) 0.057(3) -0.003(2) -0.008(2) -0.0091(18)
C20 0.057(3) 0.088(3) 0.087(3) -0.011(2) -0.006(3) -0.015(2)
C21 0.058(3) 0.102(4) 0.137(5) -0.025(3) -0.015(4) 0.000(3)
C22 0.080(4) 0.078(3) 0.150(6) -0.002(3) -0.057(4) -0.002(3)
C23 0.091(4) 0.119(4) 0.092(3) 0.025(3) -0.044(3) -0.012(3)
C24 0.061(3) 0.105(3) 0.074(3) 0.016(3) -0.012(2) -0.008(2)
C25 0.067(2) 0.062(3) 0.047(3) 0.002(2) 0.000(2) -0.006(2)
C26 0.157(4) 0.075(3) 0.077(3) -0.011(2) -0.045(3) -0.017(3)
C27 0.130(4) 0.139(4) 0.134(4) -0.018(4) -0.045(4) -0.037(3)
C28 0.062(2) 0.057(3) 0.053(2) 0.010(2) -0.0067(19) -0.002(2)
C29 0.083(3) 0.092(3) 0.122(4) -0.004(3) 0.042(3) 0.001(3)
C30 0.081(4) 0.278(8) 0.194(6) 0.103(6) 0.011(4) 0.028(4)

loop_
_atom_type_symbol
_atom_type_description
_atom_type_scat_dispersion_real
_atom_type_scat_dispersion_imag
_atom_type_scat_source
C C 0.0033 0.0016 'International Tables Vol C Tables 4.2.6.8 and 6.1.1.4'
H H 0.0000 0.0000 'International Tables Vol C Tables 4.2.6.8 and 6.1.1.4'
N N 0.0061 0.0033 'International Tables Vol C Tables 4.2.6.8 and 6.1.1.4'
O O 0.0106 0.0060 'International Tables Vol C Tables 4.2.6.8 and 6.1.1.4'

loop_
_geom_angle_atom_site_label_1
_geom_angle_atom_site_label_2
_geom_angle_atom_site_label_3
_geom_angle
C25 O3 C26 116.4(3)
C28 O5 C29 117.7(3)
C14 O6 C17 117.2(3)
C4 N1 C1 111.5(3)
N1 C1 C5 113.5(3)
N1 C1 C2 105.2(2)
C5 C1 C2 116.0(3)
N1 C1 H1 107.2
C5 C1 H1 107.2
C2 C1 H1 107.2
C18 C2 C3 113.4(3)
C18 C2 C1 108.7(3)
C3 C2 C1 102.2(2)
C18 C2 H2 110.7
C3 C2 H2 110.7
C1 C2 H2 110.7
C25 C3 C28 109.5(3)
C25 C3 C2 113.0(3)
C28 C3 C2 108.1(3)
C25 C3 C4 115.7(3)
C28 C3 C4 109.3(3)
C2 C3 C4 100.7(2)
N1 C4 C11 120.1(3)
N1 C4 C3 112.8(3)
C11 C4 C3 127.0(3)
C6 C5 C10 118.2(3)
C6 C5 C1 122.7(3)
C10 C5 C1 119.1(3)
C5 C6 C7 120.4(3)
C5 C6 H6 119.8
C7 C6 H6 119.8
C8 C7 C6 120.6(4)
C8 C7 H7 119.7
C6 C7 H7 119.7
C7 C8 C9 119.8(4)
C7 C8 H8 120.1
C9 C8 H8 120.1
C8 C9 C10 119.8(4)
C8 C9 H9 120.1
C10 C9 H9 120.1
C9 C10 C5 121.3(4)
C9 C10 H10 119.4
C5 C10 H10 119.4
C12 C11 C16 117.4(3)
C12 C11 C4 124.2(3)
C16 C11 C4 118.4(3)
C11 C12 C13 121.2(3)
C11 C12 H12 119.4
C13 C12 H12 119.4
C14 C13 C12 120.0(3)
C14 C13 H13 120.0
C12 C13 H13 120.0
O6 C14 C13 124.7(3)
O6 C14 C15 115.6(3)
C13 C14 C15 119.7(3)
C16 C15 C14 120.0(3)
C16 C15 H15 120.0
C14 C15 H15 120.0
C15 C16 C11 121.8(3)
C15 C16 H16 119.1
C11 C16 H16 119.1
O6 C17 H17A 109.5
O6 C17 H17B 109.5
H17A C17 H17B 109.5
O6 C17 H17C 109.5
H17A C17 H17C 109.5
H17B C17 H17C 109.5
O1 C18 C19 121.4(3)
O1 C18 C2 119.9(3)
C19 C18 C2 118.5(3)
C20 C19 C24 118.6(3)
C20 C19 C18 118.7(3)
C24 C19 C18 122.7(3)
C19 C20 C21 120.0(4)
C19 C20 H20 120.0
C21 C20 H20 120.0
C22 C21 C20 120.2(4)
C22 C21 H21 119.9
C20 C21 H21 119.9
C21 C22 C23 120.9(5)
C21 C22 H22 119.6
C23 C22 H22 119.6
C22 C23 C24 119.1(5)
C22 C23 H23 120.5
C24 C23 H23 120.5
C19 C24 C23 121.3(4)
C19 C24 H24 119.4
C23 C24 H24 119.4
O2 C25 O3 123.2(3)
O2 C25 C3 127.1(3)
O3 C25 C3 109.7(3)
C27 C26 O3 110.0(4)
C27 C26 H26A 109.7
O3 C26 H26A 109.7
C27 C26 H26B 109.7
O3 C26 H26B 109.7
H26A C26 H26B 108.2
C26 C27 H27A 109.5
C26 C27 H27B 109.5
H27A C27 H27B 109.5
C26 C27 H27C 109.5
H27A C27 H27C 109.5
H27B C27 H27C 109.5
O4 C28 O5 123.1(3)
O4 C28 C3 122.9(3)
O5 C28 C3 113.9(3)
C30 C29 O5 111.1(4)
C30 C29 H29A 109.4
O5 C29 H29A 109.4
C30 C29 H29B 109.4
O5 C29 H29B 109.4
H29A C29 H29B 108.0
C29 C30 H30A 109.5
C29 C30 H30B 109.5
H30A C30 H30B 109.5
C29 C30 H30C 109.5
H30A C30 H30C 109.5
H30B C30 H30C 109.5

loop_
_geom_bond_atom_site_label_1
_geom_bond_atom_site_label_2
_geom_bond_distance
O1 C18 1.217(4)
O2 C25 1.197(4)
O3 C25 1.346(4)
O3 C26 1.462(4)
O4 C28 1.189(4)
O5 C28 1.317(4)
O5 C29 1.470(4)
O6 C14 1.363(4)
O6 C17 1.434(4)
N1 C4 1.279(4)
N1 C1 1.452(4)
C1 C5 1.506(4)
C1 C2 1.561(4)
C1 H1 0.9800
C2 C18 1.520(4)
C2 C3 1.542(4)
C2 H2 0.9800
C3 C25 1.523(4)
C3 C28 1.533(5)
C3 C4 1.552(4)
C4 C11 1.473(4)
C5 C6 1.371(5)
C5 C10 1.393(5)
C6 C7 1.393(5)
C6 H6 0.9300
C7 C8 1.367(5)
C7 H7 0.9300
C8 C9 1.369(6)
C8 H8 0.9300
C9 C10 1.377(5)
C9 H9 0.9300
C10 H10 0.9300
C11 C12 1.385(4)
C11 C16 1.392(4)
C12 C13 1.386(5)
C12 H12 0.9300
C13 C14 1.373(5)
C13 H13 0.9300
C14 C15 1.381(4)
C15 C16 1.367(4)
C15 H15 0.9300
C16 H16 0.9300
C17 H17A 0.9600
C17 H17B 0.9600
C17 H17C 0.9600
C18 C19 1.479(4)
C19 C20 1.379(5)
C19 C24 1.380(5)
C20 C21 1.394(6)
C20 H20 0.9300
C21 C22 1.361(6)
C21 H21 0.9300
C22 C23 1.363(6)
C22 H22 0.9300
C23 C24 1.388(5)
C23 H23 0.9300
C24 H24 0.9300
C26 C27 1.438(6)
C26 H26A 0.9700
C26 H26B 0.9700
C27 H27A 0.9600
C27 H27B 0.9600
C27 H27C 0.9600
C29 C30 1.418(6)
C29 H29A 0.9700
C29 H29B 0.9700
C30 H30A 0.9600
C30 H30B 0.9600
C30 H30C 0.9600
